data_4306741
loop_
_publ_author_name
'Alen Hadzovic'
'Datong Song'

_publ_section_title
;
Syntheses, Structures, and Reactivities of Novel Palladium
\b-Diiminato-Acetate Complexes
;
_journal_name_full 'Inorganic Chemistry'
_journal_page_first 12010
_journal_page_last 12017
_journal_paper_doi 10.1021/ic801557c
_journal_volume 47
_journal_year 2008
_chemical_formula_sum 'C38 H40 N4 O4 Pd2'
_chemical_formula_weight 829.54
_chemical_name_systematic
; 
 ? 
;
_space_group_IT_number 14
_symmetry_cell_setting monoclinic
_symmetry_space_group_name_Hall '-P 2yn'
_symmetry_space_group_name_H-M 'P 1 21/n 1'
_atom_sites_solution_hydrogens geom
_atom_sites_solution_primary direct
_atom_sites_solution_secondary difmap
_audit_creation_method SHELXL-97
_cell_angle_alpha 90.00
_cell_angle_beta 97.9268(18)
_cell_angle_gamma 90.00
_cell_formula_units_Z 4
_cell_length_a 17.0440(5)
_cell_length_b 11.5241(4)
_cell_length_c 18.4938(4)
_cell_measurement_reflns_used 13552
_cell_measurement_temperature 150(2)
_cell_measurement_theta_max 27.5
_cell_measurement_theta_min 2.9
_cell_volume 3597.78(18)
_computing_structure_refinement 'SHELXL-97 (Sheldrick, 1997)'
_computing_structure_solution 'SHELXS-97 (Sheldrick, 1990)'
_diffrn_ambient_temperature 150(2)
_diffrn_measured_fraction_theta_full 0.991
_diffrn_measured_fraction_theta_max 0.991
_diffrn_radiation_monochromator graphite
_diffrn_radiation_source 'fine-focus sealed tube'
_diffrn_radiation_type MoK\a
_diffrn_radiation_wavelength 0.71073
_diffrn_reflns_av_R_equivalents 0.0392
_diffrn_reflns_av_sigmaI/netI 0.0475
_diffrn_reflns_limit_h_max 21
_diffrn_reflns_limit_h_min -22
_diffrn_reflns_limit_k_max 14
_diffrn_reflns_limit_k_min -14
_diffrn_reflns_limit_l_max 24
_diffrn_reflns_limit_l_min -22
_diffrn_reflns_number 24340
_diffrn_reflns_theta_full 27.49
_diffrn_reflns_theta_max 27.49
_diffrn_reflns_theta_min 2.96
_exptl_absorpt_coefficient_mu 1.044
_exptl_absorpt_correction_T_max 0.832
_exptl_absorpt_correction_T_min 0.759
_exptl_absorpt_correction_type multi-scan
_exptl_absorpt_process_details
;
multi-scan from symmetry-related measurements 
 Sortav (Blessing 1995)
;
_exptl_crystal_colour red
_exptl_crystal_density_diffrn 1.531
_exptl_crystal_density_method 'not measured'
_exptl_crystal_description prism
_exptl_crystal_F_000 1680
_exptl_crystal_size_max 0.24
_exptl_crystal_size_mid 0.20
_exptl_crystal_size_min 0.18
_refine_diff_density_max 1.725
_refine_diff_density_min -1.209
_refine_diff_density_rms 0.110
_refine_ls_extinction_method none
_refine_ls_goodness_of_fit_ref 1.086
_refine_ls_hydrogen_treatment constr
_refine_ls_matrix_type full
_refine_ls_number_parameters 439
_refine_ls_number_reflns 8169
_refine_ls_number_restraints 0
_refine_ls_restrained_S_all 1.086
_refine_ls_R_factor_all 0.0650
_refine_ls_R_factor_gt 0.0392
_refine_ls_shift/su_max 0.011
_refine_ls_shift/su_mean 0.000
_refine_ls_structure_factor_coef Fsqd
_refine_ls_weighting_details 'calc w=1/[\s^2^(Fo^2^)+(0.0487P)^2^+0.9443P] where P=(Fo^2^+2Fc^2^)/3'
_refine_ls_weighting_scheme calc
_refine_ls_wR_factor_gt 0.0891
_refine_ls_wR_factor_ref 0.1017
_reflns_number_gt 5914
_reflns_number_total 8169
_reflns_threshold_expression >2sigma(I)
_cod_data_source_file ic801557c_si_001_1.cif
_cod_data_source_block Complex_1a
_cod_depositor_comments
;
The following automatic conversions were performed:
'_symmetry_cell_setting' value 'Monoclinic' changed to 'monoclinic'
according to '/home/saulius/struct/CIF-dictionaries/cif_core.dic'
dictionary named 'cif_core.dic' version 2.4.1 from 2010-06-29.

Automatic conversion script
Id: cif_fix_enum 1527 2010-12-29 10:47:43Z saulius 
;
_cod_database_code 4306741

loop_
_symmetry_equiv_pos_as_xyz
'x, y, z'
'-x+1/2, y+1/2, -z+1/2'
'-x, -y, -z'
'x-1/2, -y-1/2, z-1/2'

loop_
_atom_site_label
_atom_site_type_symbol
_atom_site_fract_x
_atom_site_fract_y
_atom_site_fract_z
_atom_site_U_iso_or_equiv
_atom_site_adp_type
_atom_site_occupancy
_atom_site_symmetry_multiplicity
_atom_site_calc_flag
_atom_site_refinement_flags
_atom_site_disorder_assembly
_atom_site_disorder_group
Pd1 Pd 0.668430(14) 0.77074(2) 0.041228(12) 0.02328(8) Uani 1 1 d . . .
Pd2 Pd 0.833012(14) 0.77903(2) -0.000357(12) 0.02254(8) Uani 1 1 d . . .
N1 N 0.64220(16) 0.6104(2) 0.06961(13) 0.0276(6) Uani 1 1 d . . .
N2 N 0.60799(16) 0.7464(2) -0.05752(14) 0.0270(6) Uani 1 1 d . . .
N3 N 0.84351(15) 0.6120(2) -0.02555(14) 0.0257(6) Uani 1 1 d . . .
N4 N 0.83630(15) 0.8265(2) -0.10305(13) 0.0258(6) Uani 1 1 d . . .
O1 O 0.73314(14) 0.7971(2) 0.14260(11) 0.0295(5) Uani 1 1 d . . .
O2 O 0.84997(14) 0.7427(2) 0.10944(11) 0.0291(5) Uani 1 1 d . . .
O3 O 0.68512(13) 0.94324(19) 0.01995(12) 0.0292(5) Uani 1 1 d . . .
O4 O 0.81785(13) 0.95082(19) 0.02548(11) 0.0270(5) Uani 1 1 d . . .
C1 C 0.6086(2) 0.4042(3) 0.0522(2) 0.0368(8) Uani 1 1 d . . .
H1A H 0.6514 0.3846 0.0913 0.055 Uiso 1 1 calc R . .
H1B H 0.6074 0.3473 0.0126 0.055 Uiso 1 1 calc R . .
H1C H 0.5579 0.4031 0.0714 0.055 Uiso 1 1 calc R . .
C2 C 0.62288(18) 0.5242(3) 0.02311(18) 0.0296(7) Uani 1 1 d . . .
C3 C 0.61242(19) 0.5388(3) -0.05274(17) 0.0321(8) Uani 1 1 d . . .
H3A H 0.6143 0.4709 -0.0816 0.039 Uiso 1 1 calc R . .
C4 C 0.59945(19) 0.6437(3) -0.08974(17) 0.0310(8) Uani 1 1 d . . .
C5 C 0.5699(2) 0.6372(3) -0.17076(17) 0.0397(9) Uani 1 1 d . . .
H5A H 0.5209 0.6823 -0.1816 0.060 Uiso 1 1 calc R . .
H5B H 0.5594 0.5560 -0.1848 0.060 Uiso 1 1 calc R . .
H5C H 0.6101 0.6689 -0.1983 0.060 Uiso 1 1 calc R . .
C6 C 0.6376(2) 0.5952(3) 0.14660(17) 0.0298(7) Uani 1 1 d . . .
C7 C 0.7020(2) 0.5555(3) 0.19410(18) 0.0362(8) Uani 1 1 d . . .
H7A H 0.7493 0.5340 0.1759 0.043 Uiso 1 1 calc R . .
C8 C 0.6975(2) 0.5471(3) 0.26770(19) 0.0427(9) Uani 1 1 d . . .
H8A H 0.7421 0.5210 0.3001 0.051 Uiso 1 1 calc R . .
C9 C 0.6287(2) 0.5763(3) 0.29477(19) 0.0445(10) Uani 1 1 d . . .
H9A H 0.6258 0.5700 0.3456 0.053 Uiso 1 1 calc R . .
C10 C 0.5642(2) 0.6147(3) 0.24783(19) 0.0417(9) Uani 1 1 d . . .
H10A H 0.5165 0.6338 0.2663 0.050 Uiso 1 1 calc R . .
C11 C 0.5684(2) 0.6257(3) 0.17359(18) 0.0343(8) Uani 1 1 d . . .
H11A H 0.5242 0.6539 0.1415 0.041 Uiso 1 1 calc R . .
C12 C 0.57770(19) 0.8493(3) -0.09526(16) 0.0304(8) Uani 1 1 d . . .
C13 C 0.6173(2) 0.9019(3) -0.14648(18) 0.0396(9) Uani 1 1 d . . .
H13A H 0.6649 0.8691 -0.1587 0.048 Uiso 1 1 calc R . .
C14 C 0.5868(3) 1.0036(4) -0.1802(2) 0.0514(11) Uani 1 1 d . . .
H14A H 0.6137 1.0397 -0.2159 0.062 Uiso 1 1 calc R . .
C15 C 0.5187(3) 1.0521(4) -0.1623(2) 0.0566(12) Uani 1 1 d . . .
H15A H 0.4988 1.1223 -0.1849 0.068 Uiso 1 1 calc R . .
C16 C 0.4792(3) 0.9986(4) -0.1115(2) 0.0526(11) Uani 1 1 d . . .
H16A H 0.4314 1.0311 -0.0997 0.063 Uiso 1 1 calc R . .
C17 C 0.5084(2) 0.8982(4) -0.07761(18) 0.0401(9) Uani 1 1 d . . .
H17A H 0.4811 0.8623 -0.0421 0.048 Uiso 1 1 calc R . .
C18 C 0.8147(2) 0.4408(3) -0.1047(2) 0.0386(9) Uani 1 1 d . . .
H18A H 0.8584 0.4029 -0.0735 0.058 Uiso 1 1 calc R . .
H18B H 0.8190 0.4246 -0.1560 0.058 Uiso 1 1 calc R . .
H18C H 0.7641 0.4109 -0.0930 0.058 Uiso 1 1 calc R . .
C19 C 0.81857(19) 0.5707(3) -0.09178(17) 0.0282(7) Uani 1 1 d . . .
C20 C 0.80086(19) 0.6395(3) -0.15417(17) 0.0306(8) Uani 1 1 d . . .
H20A H 0.7746 0.6025 -0.1966 0.037 Uiso 1 1 calc R . .
C21 C 0.81795(19) 0.7572(3) -0.16016(17) 0.0274(7) Uani 1 1 d . . .
C22 C 0.8202(2) 0.8052(3) -0.23626(17) 0.0382(9) Uani 1 1 d . . .
H22A H 0.8730 0.8371 -0.2394 0.057 Uiso 1 1 calc R . .
H22B H 0.7805 0.8667 -0.2463 0.057 Uiso 1 1 calc R . .
H22C H 0.8088 0.7429 -0.2722 0.057 Uiso 1 1 calc R . .
C23 C 0.87326(19) 0.5363(3) 0.03319(17) 0.0277(7) Uani 1 1 d . . .
C24 C 0.8255(2) 0.4536(3) 0.05978(19) 0.0357(8) Uani 1 1 d . . .
H24A H 0.7715 0.4466 0.0391 0.043 Uiso 1 1 calc R . .
C25 C 0.8564(2) 0.3812(3) 0.11659(19) 0.0435(9) Uani 1 1 d . . .
H25A H 0.8239 0.3238 0.1343 0.052 Uiso 1 1 calc R . .
C26 C 0.9348(3) 0.3927(4) 0.1473(2) 0.0487(10) Uani 1 1 d . . .
H26A H 0.9564 0.3424 0.1857 0.058 Uiso 1 1 calc R . .
C27 C 0.9815(2) 0.4775(4) 0.1222(2) 0.0462(10) Uani 1 1 d . . .
H27A H 1.0349 0.4867 0.1442 0.055 Uiso 1 1 calc R . .
C28 C 0.9510(2) 0.5488(3) 0.06534(18) 0.0341(8) Uani 1 1 d . . .
H28A H 0.9836 0.6067 0.0482 0.041 Uiso 1 1 calc R . .
C29 C 0.87106(19) 0.9384(3) -0.11271(16) 0.0266(7) Uani 1 1 d . . .
C30 C 0.8251(2) 1.0328(3) -0.13830(18) 0.0352(8) Uani 1 1 d . . .
H30A H 0.7694 1.0246 -0.1503 0.042 Uiso 1 1 calc R . .
C31 C 0.8605(2) 1.1386(3) -0.14636(19) 0.0426(9) Uani 1 1 d . . .
H31A H 0.8288 1.2028 -0.1644 0.051 Uiso 1 1 calc R . .
C32 C 0.9414(2) 1.1528(4) -0.12864(18) 0.0407(9) Uani 1 1 d . . .
H32A H 0.9653 1.2260 -0.1348 0.049 Uiso 1 1 calc R . .
C33 C 0.9870(2) 1.0593(3) -0.10195(18) 0.0364(9) Uani 1 1 d . . .
H33A H 1.0426 1.0681 -0.0893 0.044 Uiso 1 1 calc R . .
C34 C 0.95171(19) 0.9520(3) -0.09352(17) 0.0316(8) Uani 1 1 d . . .
H34A H 0.9832 0.8881 -0.0745 0.038 Uiso 1 1 calc R . .
C35 C 0.8046(2) 0.7686(3) 0.15570(17) 0.0267(7) Uani 1 1 d . . .
C36 C 0.8427(2) 0.7627(3) 0.23444(18) 0.0384(9) Uani 1 1 d . . .
H36A H 0.8020 0.7727 0.2666 0.058 Uiso 1 1 calc R . .
H36B H 0.8823 0.8245 0.2439 0.058 Uiso 1 1 calc R . .
H36C H 0.8684 0.6871 0.2438 0.058 Uiso 1 1 calc R . .
C37 C 0.7501(2) 0.9953(3) 0.02299(15) 0.0264(7) Uani 1 1 d . . .
C38 C 0.7455(2) 1.1267(3) 0.0234(2) 0.0409(9) Uani 1 1 d . . .
H38A H 0.7114 1.1532 -0.0205 0.061 Uiso 1 1 calc R . .
H38B H 0.7988 1.1591 0.0240 0.061 Uiso 1 1 calc R . .
H38C H 0.7234 1.1525 0.0668 0.061 Uiso 1 1 calc R . .

loop_
_atom_site_aniso_label
_atom_site_aniso_U_11
_atom_site_aniso_U_22
_atom_site_aniso_U_33
_atom_site_aniso_U_23
_atom_site_aniso_U_13
_atom_site_aniso_U_12
Pd1 0.02441(15) 0.02289(15) 0.02232(13) 0.00047(9) 0.00239(10) -0.00140(10)
Pd2 0.02400(14) 0.02049(15) 0.02270(13) -0.00176(9) 0.00164(10) 0.00003(10)
N1 0.0312(15) 0.0239(15) 0.0269(13) 0.0020(11) 0.0011(11) -0.0041(12)
N2 0.0227(15) 0.0330(17) 0.0251(14) 0.0025(12) 0.0023(11) -0.0050(12)
N3 0.0236(14) 0.0218(15) 0.0306(13) -0.0016(12) -0.0005(11) 0.0019(11)
N4 0.0243(14) 0.0261(15) 0.0262(13) -0.0057(12) 0.0006(11) 0.0005(12)
O1 0.0339(14) 0.0317(14) 0.0227(11) -0.0031(10) 0.0036(10) -0.0046(11)
O2 0.0357(14) 0.0291(13) 0.0210(11) 0.0026(9) -0.0015(10) 0.0048(10)
O3 0.0306(13) 0.0219(13) 0.0350(12) 0.0022(10) 0.0043(10) 0.0001(10)
O4 0.0307(13) 0.0190(12) 0.0316(12) -0.0049(9) 0.0047(10) -0.0006(10)
C1 0.038(2) 0.027(2) 0.046(2) -0.0011(16) 0.0100(17) -0.0030(16)
C2 0.0234(17) 0.0246(19) 0.0405(18) -0.0020(15) 0.0031(14) -0.0039(14)
C3 0.0300(19) 0.033(2) 0.0334(17) -0.0055(15) 0.0034(14) -0.0043(15)
C4 0.0243(17) 0.041(2) 0.0280(16) -0.0043(16) 0.0040(13) -0.0057(15)
C5 0.044(2) 0.043(2) 0.0313(17) -0.0029(16) -0.0005(16) -0.0115(18)
C6 0.040(2) 0.0226(18) 0.0275(16) 0.0015(14) 0.0074(15) -0.0056(15)
C7 0.047(2) 0.028(2) 0.0338(18) 0.0050(15) 0.0063(16) 0.0047(17)
C8 0.057(3) 0.034(2) 0.0347(19) 0.0076(16) 0.0005(18) -0.0025(19)
C9 0.066(3) 0.040(2) 0.0279(18) 0.0023(16) 0.0062(19) -0.016(2)
C10 0.051(2) 0.042(2) 0.0356(19) -0.0091(17) 0.0174(18) -0.0122(19)
C11 0.039(2) 0.030(2) 0.0352(18) -0.0043(15) 0.0084(15) -0.0083(16)
C12 0.0305(18) 0.036(2) 0.0232(15) 0.0050(14) -0.0010(13) 0.0024(15)
C13 0.037(2) 0.046(2) 0.0369(19) 0.0093(17) 0.0073(16) 0.0061(18)
C14 0.064(3) 0.052(3) 0.040(2) 0.0196(19) 0.010(2) 0.005(2)
C15 0.078(3) 0.049(3) 0.041(2) 0.013(2) 0.000(2) 0.024(2)
C16 0.051(3) 0.064(3) 0.042(2) 0.000(2) 0.0053(19) 0.024(2)
C17 0.038(2) 0.050(3) 0.0326(18) 0.0045(17) 0.0067(16) 0.0078(19)
C18 0.045(2) 0.026(2) 0.0428(19) -0.0095(16) 0.0013(17) -0.0016(17)
C19 0.0279(18) 0.0252(18) 0.0307(17) -0.0058(14) 0.0018(14) -0.0029(14)
C20 0.0279(18) 0.034(2) 0.0279(16) -0.0099(15) -0.0017(14) -0.0020(15)
C21 0.0232(17) 0.031(2) 0.0258(16) -0.0018(14) -0.0037(13) 0.0027(14)
C22 0.043(2) 0.044(2) 0.0252(16) -0.0027(16) -0.0008(15) -0.0001(18)
C23 0.0305(18) 0.0217(18) 0.0307(16) -0.0014(14) 0.0031(14) 0.0035(14)
C24 0.035(2) 0.029(2) 0.043(2) -0.0020(16) 0.0041(16) -0.0026(16)
C25 0.057(3) 0.031(2) 0.042(2) 0.0038(17) 0.0054(18) -0.0074(19)
C26 0.065(3) 0.037(2) 0.042(2) 0.0063(18) -0.005(2) 0.010(2)
C27 0.040(2) 0.047(3) 0.046(2) 0.0045(19) -0.0113(18) 0.0078(19)
C28 0.033(2) 0.033(2) 0.0349(18) -0.0014(16) -0.0002(15) 0.0010(16)
C29 0.0337(19) 0.0255(18) 0.0213(15) 0.0005(13) 0.0067(13) -0.0027(15)
C30 0.034(2) 0.031(2) 0.0384(19) 0.0030(16) -0.0015(16) 0.0000(16)
C31 0.053(2) 0.030(2) 0.042(2) 0.0052(17) -0.0021(18) -0.0039(18)
C32 0.051(2) 0.040(2) 0.0317(18) -0.0029(16) 0.0091(17) -0.0191(19)
C33 0.0298(19) 0.043(2) 0.0366(18) -0.0074(17) 0.0070(15) -0.0125(17)
C34 0.0276(18) 0.037(2) 0.0296(17) -0.0021(15) 0.0032(14) 0.0023(16)
C35 0.036(2) 0.0184(17) 0.0245(16) -0.0004(13) -0.0003(15) -0.0054(14)
C36 0.046(2) 0.041(2) 0.0247(17) -0.0004(15) -0.0045(16) -0.0001(18)
C37 0.036(2) 0.0218(18) 0.0207(15) 0.0019(13) 0.0027(14) -0.0009(15)
C38 0.048(2) 0.023(2) 0.051(2) -0.0015(16) 0.0046(18) 0.0020(17)

loop_
_atom_type_symbol
_atom_type_description
_atom_type_scat_dispersion_real
_atom_type_scat_dispersion_imag
_atom_type_scat_source
C C 0.0033 0.0016 'International Tables Vol C Tables 4.2.6.8 and 6.1.1.4'
H H 0.0000 0.0000 'International Tables Vol C Tables 4.2.6.8 and 6.1.1.4'
N N 0.0061 0.0033 'International Tables Vol C Tables 4.2.6.8 and 6.1.1.4'
O O 0.0106 0.0060 'International Tables Vol C Tables 4.2.6.8 and 6.1.1.4'
Pd Pd -0.9988 1.0072 'International Tables Vol C Tables 4.2.6.8 and 6.1.1.4'

loop_
_geom_angle_atom_site_label_1
_geom_angle_atom_site_label_2
_geom_angle_atom_site_label_3
_geom_angle
_geom_angle_site_symmetry_1
_geom_angle_site_symmetry_3
_geom_angle_publ_flag
N2 Pd1 N1 90.25(11) . . ?
N2 Pd1 O3 91.64(10) . . ?
N1 Pd1 O3 172.77(10) . . ?
N2 Pd1 O1 178.78(9) . . ?
N1 Pd1 O1 90.49(10) . . ?
O3 Pd1 O1 87.74(9) . . ?
N4 Pd2 N3 91.55(11) . . ?
N4 Pd2 O2 169.55(10) . . ?
N3 Pd2 O2 91.67(10) . . ?
N4 Pd2 O4 88.75(10) . . ?
N3 Pd2 O4 177.95(9) . . ?
O2 Pd2 O4 88.39(9) . . ?
C2 N1 C6 120.4(3) . . ?
C2 N1 Pd1 124.7(2) . . ?
C6 N1 Pd1 114.6(2) . . ?
C4 N2 C12 120.6(3) . . ?
C4 N2 Pd1 123.4(2) . . ?
C12 N2 Pd1 115.8(2) . . ?
C19 N3 C23 121.1(3) . . ?
C19 N3 Pd2 122.2(2) . . ?
C23 N3 Pd2 116.4(2) . . ?
C21 N4 C29 119.7(3) . . ?
C21 N4 Pd2 124.2(2) . . ?
C29 N4 Pd2 115.58(18) . . ?
C35 O1 Pd1 121.4(2) . . ?
C35 O2 Pd2 127.2(2) . . ?
C37 O3 Pd1 126.9(2) . . ?
C37 O4 Pd2 121.8(2) . . ?
N1 C2 C3 123.1(3) . . ?
N1 C2 C1 119.4(3) . . ?
C3 C2 C1 117.5(3) . . ?
C4 C3 C2 125.9(3) . . ?
N2 C4 C3 123.7(3) . . ?
N2 C4 C5 119.4(3) . . ?
C3 C4 C5 116.8(3) . . ?
C7 C6 C11 119.6(3) . . ?
C7 C6 N1 121.2(3) . . ?
C11 C6 N1 119.2(3) . . ?
C8 C7 C6 120.2(3) . . ?
C7 C8 C9 120.5(4) . . ?
C10 C9 C8 119.6(3) . . ?
C9 C10 C11 120.4(3) . . ?
C6 C11 C10 119.6(3) . . ?
C13 C12 C17 119.8(3) . . ?
C13 C12 N2 121.4(3) . . ?
C17 C12 N2 118.8(3) . . ?
C12 C13 C14 119.4(3) . . ?
C15 C14 C13 120.7(4) . . ?
C14 C15 C16 119.5(4) . . ?
C15 C16 C17 120.6(4) . . ?
C16 C17 C12 120.0(4) . . ?
N3 C19 C20 124.3(3) . . ?
N3 C19 C18 120.1(3) . . ?
C20 C19 C18 115.5(3) . . ?
C21 C20 C19 126.4(3) . . ?
N4 C21 C20 123.4(3) . . ?
N4 C21 C22 119.1(3) . . ?
C20 C21 C22 117.4(3) . . ?
C28 C23 C24 119.6(3) . . ?
C28 C23 N3 118.7(3) . . ?
C24 C23 N3 121.6(3) . . ?
C23 C24 C25 120.1(3) . . ?
C26 C25 C24 119.9(4) . . ?
C27 C26 C25 119.9(4) . . ?
C28 C27 C26 120.3(4) . . ?
C27 C28 C23 120.2(4) . . ?
C34 C29 C30 119.7(3) . . ?
C34 C29 N4 118.8(3) . . ?
C30 C29 N4 121.5(3) . . ?
C31 C30 C29 119.8(3) . . ?
C30 C31 C32 121.1(4) . . ?
C33 C32 C31 119.1(4) . . ?
C32 C33 C34 120.2(3) . . ?
C29 C34 C33 120.1(3) . . ?
O1 C35 O2 126.9(3) . . ?
O1 C35 C36 118.4(3) . . ?
O2 C35 C36 114.8(3) . . ?
O3 C37 O4 127.3(3) . . ?
O3 C37 C38 115.7(3) . . ?
O4 C37 C38 117.0(3) . . ?

loop_
_geom_bond_atom_site_label_1
_geom_bond_atom_site_label_2
_geom_bond_distance
_geom_bond_site_symmetry_2
_geom_bond_publ_flag
Pd1 N2 1.989(3) . ?
Pd1 N1 1.989(3) . ?
Pd1 O3 2.054(2) . ?
Pd1 O1 2.062(2) . ?
Pd2 N4 1.985(3) . ?
Pd2 N3 1.994(3) . ?
Pd2 O2 2.054(2) . ?
Pd2 O4 2.061(2) . ?
N1 C2 1.325(4) . ?
N1 C6 1.447(4) . ?
N2 C4 1.323(4) . ?
N2 C12 1.435(4) . ?
N3 C19 1.328(4) . ?
N3 C23 1.431(4) . ?
N4 C21 1.326(4) . ?
N4 C29 1.441(4) . ?
O1 C35 1.252(4) . ?
O2 C35 1.266(4) . ?
O3 C37 1.254(4) . ?
O4 C37 1.259(4) . ?
C1 C2 1.515(5) . ?
C2 C3 1.400(5) . ?
C3 C4 1.392(5) . ?
C4 C5 1.516(4) . ?
C6 C7 1.385(5) . ?
C6 C11 1.387(5) . ?
C7 C8 1.377(5) . ?
C8 C9 1.378(5) . ?
C9 C10 1.376(5) . ?
C10 C11 1.391(5) . ?
C12 C13 1.377(5) . ?
C12 C17 1.388(5) . ?
C13 C14 1.394(5) . ?
C14 C15 1.370(6) . ?
C15 C16 1.375(6) . ?
C16 C17 1.376(5) . ?
C18 C19 1.516(5) . ?
C19 C20 1.398(5) . ?
C20 C21 1.395(5) . ?
C21 C22 1.518(5) . ?
C23 C28 1.384(5) . ?
C23 C24 1.387(5) . ?
C24 C25 1.388(5) . ?
C25 C26 1.384(5) . ?
C26 C27 1.381(6) . ?
C27 C28 1.378(5) . ?
C29 C34 1.380(4) . ?
C29 C30 1.385(5) . ?
C30 C31 1.377(5) . ?
C31 C32 1.383(5) . ?
C32 C33 1.379(5) . ?
C33 C34 1.393(5) . ?
C35 C36 1.512(4) . ?
C37 C38 1.515(5) . ?
